data_7059878
loop_
_publ_author_name
'Harrison, Daniel P.'
'Kumar, Varshini J.'
'Noppers, Johanna N.'
'Gluyas, Josef B. G.'
'Sobolev, Alexandre N.'
'Moggach, Stephen A.'
'Low, Paul J.'

_publ_section_title
;
 Iron vs. ruthenium: syntheses, structures and IR spectroelectrochemical
 characterisation of half-sandwich Group 8 acetylide complexes
;
_journal_issue 33
_journal_name_full 'New Journal of Chemistry'
_journal_page_first 14932
_journal_page_last 14943
_journal_paper_doi 10.1039/D0NJ03093G
_journal_volume 45
_journal_year 2021
_chemical_formula_moiety 'C40 H36 O P2 Ru'
_chemical_formula_sum 'C40 H36 O P2 Ru'
_chemical_formula_weight 695.70
_space_group_crystal_system orthorhombic
_space_group_IT_number 61
_space_group_name_Hall '-P 2ac 2ab'
_space_group_name_H-M_alt 'P b c a'
_atom_sites_solution_hydrogens geom
_atom_sites_solution_primary iterative
_audit_creation_date 2020-06-14
_audit_creation_method
;
Olex2 1.3
(compiled 2020.02.04 svn.rd84adfe8 for OlexSys, GUI svn.r6032)
;
_audit_update_record
;
2020-06-15 deposited with the CCDC.	2020-08-05 downloaded from the CCDC.
;
_cell_angle_alpha 90
_cell_angle_beta 90
_cell_angle_gamma 90
_cell_formula_units_Z 8
_cell_length_a 9.3194(2)
_cell_length_b 17.5662(4)
_cell_length_c 39.2393(13)
_cell_measurement_reflns_used 3055
_cell_measurement_temperature 101.6(4)
_cell_measurement_theta_max 66.2420
_cell_measurement_theta_min 4.4910
_cell_volume 6423.7(3)
_computing_cell_refinement 'CrysAlisPro 1.171.39.46 (Rigaku OD, 2018)'
_computing_data_collection 'CrysAlisPro 1.171.39.46 (Rigaku OD, 2018)'
_computing_data_reduction 'CrysAlisPro 1.171.39.46 (Rigaku OD, 2018)'
_computing_molecular_graphics 'Olex2 1.3 (Dolomanov et al., 2009)'
_computing_publication_material 'Olex2 1.3 (Dolomanov et al., 2009)'
_computing_structure_refinement 'SHELXL 2018/3 (Sheldrick, 2015)'
_computing_structure_solution 'olex2.solve 1.3 (Bourhis et al., 2015)'
_diffrn_ambient_environment N~2~
_diffrn_ambient_temperature 101.6(4)
_diffrn_detector 'CCD plate'
_diffrn_detector_area_resol_mean 10.4738
_diffrn_detector_type Ruby
_diffrn_measured_fraction_theta_full 0.991
_diffrn_measured_fraction_theta_max 0.991
_diffrn_measurement_details
;
List of Runs (angles in degrees, time in seconds):

  # Type    Start    End  Width  t~exp~   \w     \q     \k     \f   Frames
#--------------------------------------------------------------------------
  1  \w    -39.00  71.00   1.00   12.50    --   38.67 -57.00  90.00  110
  2  \w    -39.00  71.00   1.00   12.50    --   38.67 -57.00-180.00  110
  3  \w   -112.00  -9.00   1.00   15.00    --  -90.00 112.00 -90.00  103
  4  \w     12.00 133.00   1.00   15.00    --   96.50 -77.00-120.00  121
  5  \w     59.00 178.00   1.00   15.00    --   96.50  30.00-150.00  119
  6  \w     35.00 134.00   1.00   15.00    --   96.50 178.00   0.00   99
  7  \w     60.00 178.00   1.00   15.00    --   96.50  77.00 -60.00  118
  8  \w     10.00  84.00   1.00   15.00    --   96.50 -95.00  30.00   74
;
_diffrn_measurement_device 'four-circle diffractometer'
_diffrn_measurement_device_type 'Xcalibur, Ruby, Gemini ultra'
_diffrn_measurement_method '\w scans'
_diffrn_orient_matrix_type 'CrysAlisPro convention (1999,Acta A55,543-557)'
_diffrn_orient_matrix_UB_11 -0.0058076000
_diffrn_orient_matrix_UB_12 -0.0852844000
_diffrn_orient_matrix_UB_13 0.0090313000
_diffrn_orient_matrix_UB_21 0.0056578000
_diffrn_orient_matrix_UB_22 0.0200491000
_diffrn_orient_matrix_UB_23 0.0381867000
_diffrn_orient_matrix_UB_31 -0.1651608000
_diffrn_orient_matrix_UB_32 0.0037639000
_diffrn_orient_matrix_UB_33 0.0009903000
_diffrn_radiation_monochromator mirror
_diffrn_radiation_probe x-ray
_diffrn_radiation_type 'Cu K\a'
_diffrn_radiation_wavelength 1.54184
_diffrn_reflns_av_R_equivalents 0.1194
_diffrn_reflns_av_unetI/netI 0.0739
_diffrn_reflns_Laue_measured_fraction_full 0.991
_diffrn_reflns_Laue_measured_fraction_max 0.991
_diffrn_reflns_limit_h_max 9
_diffrn_reflns_limit_h_min -10
_diffrn_reflns_limit_k_max 20
_diffrn_reflns_limit_k_min -20
_diffrn_reflns_limit_l_max 46
_diffrn_reflns_limit_l_min -46
_diffrn_reflns_number 30269
_diffrn_reflns_point_group_measured_fraction_full 0.991
_diffrn_reflns_point_group_measured_fraction_max 0.991
_diffrn_reflns_theta_full 67.333
_diffrn_reflns_theta_max 67.333
_diffrn_reflns_theta_min 4.507
_diffrn_source 'fine-focus sealed X-ray tube'
_diffrn_source_type 'Enhance Ultra (Cu) X-ray Source'
_exptl_absorpt_coefficient_mu 5.129
_exptl_absorpt_correction_T_max 1.00000
_exptl_absorpt_correction_T_min 0.87076
_exptl_absorpt_correction_type multi-scan
_exptl_absorpt_process_details
;
CrysAlisPro 1.171.39.46 (Rigaku Oxford Diffraction, 2018)
Empirical absorption correction using spherical harmonics,
 implemented in SCALE3 ABSPACK scaling algorithm.
;
_exptl_crystal_colour colourless
_exptl_crystal_colour_primary colourless
_exptl_crystal_density_diffrn 1.439
_exptl_crystal_description block
_exptl_crystal_F_000 2864
_exptl_crystal_size_max 0.263
_exptl_crystal_size_mid 0.087
_exptl_crystal_size_min 0.029
_refine_diff_density_max 0.690
_refine_diff_density_min -0.376
_refine_diff_density_rms 0.095
_refine_ls_extinction_method none
_refine_ls_goodness_of_fit_ref 1.059
_refine_ls_hydrogen_treatment constr
_refine_ls_matrix_type full
_refine_ls_number_parameters 398
_refine_ls_number_reflns 5711
_refine_ls_number_restraints 0
_refine_ls_restrained_S_all 1.059
_refine_ls_R_factor_all 0.0872
_refine_ls_R_factor_gt 0.0447
_refine_ls_shift/su_max 0.001
_refine_ls_shift/su_mean 0.000
_refine_ls_structure_factor_coef Fsqd
_refine_ls_weighting_details 'w=1/[\s^2^(Fo^2^)+(0.0255P)^2^+1.4838P] where P=(Fo^2^+2Fc^2^)/3'
_refine_ls_weighting_scheme calc
_refine_ls_wR_factor_gt 0.0775
_refine_ls_wR_factor_ref 0.0914
_reflns_Friedel_coverage 0.000
_reflns_number_gt 3779
_reflns_number_total 5711
_reflns_threshold_expression 'I > 2\s(I)'
_cod_data_source_file d0nj03093g2.cif
_cod_data_source_block dph1-30_3
_cod_depositor_comments 'Adding full bibliography for 7059874--7059882.cif.'
_cod_database_code 7059878
_shelx_shelxl_version_number 2018/3
_chemical_oxdiff_formula 'C40 H36 O1 P2 Ru1'
_shelx_space_group_comment
;
The symmetry employed for this shelxl refinement is uniquely defined
by the following loop, which should always be used as a source of
symmetry information in preference to the above space-group names.
They are only intended as comments.
;
_reflns_odcompleteness_completeness 99.54
_reflns_odcompleteness_iscentric 1
_reflns_odcompleteness_theta 66.49
_olex2_refinement_description
;
1. Fixed Uiso
 At 1.2 times of:
  All C(H) groups, All C(H,H) groups
 At 1.5 times of:
  All C(H,H,H) groups
2.a Secondary CH2 refined with riding coordinates:
 C16(H16A,H16B), C17(H17A,H17B)
2.b Aromatic/amide H refined with riding coordinates:
 C33(H33), C37(H37), C10(H10), C19(H19), C41(H41), C13(H13), C5(H5), C4(H4),
 C11(H11), C31(H31), C14(H14), C35(H35), C29(H29), C34(H34), C26(H26), C25(H25),
  C38(H38), C20(H20), C40(H40), C22(H22), C32(H32), C39(H39), C23(H23), C2(H2),
 C3(H3), C6(H6), C27(H27), C21(H21), C28(H28)
2.c Idealised Me refined as rotating group:
 C15(H15A,H15B,H15C)
;
_olex2_submission_special_instructions 'No special instructions were received'
_oxdiff_exptl_absorpt_empirical_details
;
Empirical correction (ABSPACK) includes:
- Absorption correction using spherical harmonics
- Frame scaling
;
_oxdiff_exptl_absorpt_empirical_full_max 1.235
_oxdiff_exptl_absorpt_empirical_full_min 0.859

loop_
_space_group_symop_operation_xyz
'x, y, z'
'-x+1/2, -y, z+1/2'
'-x, y+1/2, -z+1/2'
'x+1/2, -y+1/2, -z'
'-x, -y, -z'
'x-1/2, y, -z-1/2'
'x, -y-1/2, z-1/2'
'-x-1/2, y-1/2, z'

loop_
_atom_site_label
_atom_site_type_symbol
_atom_site_fract_x
_atom_site_fract_y
_atom_site_fract_z
_atom_site_U_iso_or_equiv
_atom_site_adp_type
_atom_site_occupancy
_atom_site_site_symmetry_order
_atom_site_calc_flag
_atom_site_refinement_flags_posn
_atom_site_refinement_flags_adp
_atom_site_refinement_flags_occupancy
_atom_site_disorder_assembly
_atom_site_disorder_group
Ru1 Ru 0.40265(3) 0.65009(2) 0.40395(2) 0.01972(9) Uani 1 1 d . . . . .
P1 P 0.29438(12) 0.65865(7) 0.35256(3) 0.0210(3) Uani 1 1 d . . . . .
P2 P 0.31811(12) 0.76871(7) 0.41128(3) 0.0219(3) Uani 1 1 d . . . . .
O1 O 1.0732(3) 0.90950(19) 0.29472(9) 0.0348(8) Uani 1 1 d . . . . .
C18 C 0.4010(5) 0.6411(2) 0.31409(11) 0.0208(9) Uani 1 1 d . . . . .
C30 C 0.4252(5) 0.8395(3) 0.43445(12) 0.0233(10) Uani 1 1 d . . . . .
C36 C 0.1394(5) 0.7794(3) 0.43055(12) 0.0220(11) Uani 1 1 d . . . . .
C7 C 0.5656(5) 0.7077(3) 0.38171(12) 0.0250(11) Uani 1 1 d . . . . .
C33 C 0.5926(5) 0.9420(3) 0.47181(13) 0.0293(11) Uani 1 1 d . . . . .
H33 H 0.647965 0.976437 0.484068 0.035 Uiso 1 1 calc R U . . .
C37 C 0.0424(5) 0.7196(3) 0.42757(12) 0.0272(11) Uani 1 1 d . . . . .
H37 H 0.072912 0.673354 0.418646 0.033 Uiso 1 1 calc R U . . .
C24 C 0.1451(5) 0.5927(3) 0.34408(12) 0.0247(11) Uani 1 1 d . . . . .
C12 C 0.9637(5) 0.8698(3) 0.31021(13) 0.0251(11) Uani 1 1 d . . . . .
C10 C 0.7808(5) 0.7745(3) 0.31338(12) 0.0292(12) Uani 1 1 d . . . . .
H10 H 0.726186 0.737158 0.302657 0.035 Uiso 1 1 calc R U . . .
C19 C 0.5243(5) 0.5964(3) 0.31691(13) 0.0262(11) Uani 1 1 d . . . . .
H19 H 0.557641 0.582465 0.338362 0.031 Uiso 1 1 calc R U . . .
C41 C 0.0926(5) 0.8472(3) 0.44539(11) 0.0254(10) Uani 1 1 d . . . . .
H41 H 0.156517 0.887394 0.448140 0.030 Uiso 1 1 calc R U . . .
C13 C 0.9398(5) 0.8866(3) 0.34434(13) 0.0278(12) Uani 1 1 d . . . . .
H13 H 0.991596 0.925477 0.354750 0.033 Uiso 1 1 calc R U . . .
C5 C 0.2904(5) 0.5577(3) 0.43356(13) 0.0300(12) Uani 1 1 d . . . . .
H5 H 0.191574 0.550283 0.433372 0.036 Uiso 1 1 calc R U . . .
C4 C 0.3662(5) 0.6041(3) 0.45611(13) 0.0326(13) Uani 1 1 d . . . . .
H4 H 0.325722 0.633793 0.473217 0.039 Uiso 1 1 calc R U . . .
C11 C 0.8822(5) 0.8143(3) 0.29439(13) 0.0294(11) Uani 1 1 d . . . . .
H11 H 0.895048 0.803729 0.271372 0.035 Uiso 1 1 calc R U . . .
C31 C 0.4942(5) 0.8989(3) 0.41848(13) 0.0293(12) Uani 1 1 d . . . . .
H31 H 0.484707 0.905379 0.395065 0.035 Uiso 1 1 calc R U . . .
C14 C 0.8406(5) 0.8465(3) 0.36276(12) 0.0269(11) Uani 1 1 d . . . . .
H14 H 0.827489 0.857895 0.385690 0.032 Uiso 1 1 calc R U . . .
C9 C 0.7584(5) 0.7886(3) 0.34789(12) 0.0240(11) Uani 1 1 d . . . . .
C35 C 0.4417(5) 0.8311(3) 0.46950(12) 0.0271(12) Uani 1 1 d . . . . .
H35 H 0.397562 0.790519 0.480561 0.033 Uiso 1 1 calc R U . . .
C29 C 0.0029(5) 0.6089(3) 0.35222(13) 0.0323(12) Uani 1 1 d . . . . .
H29 H -0.020616 0.656034 0.361443 0.039 Uiso 1 1 calc R U . . .
C34 C 0.5236(5) 0.8825(3) 0.48823(13) 0.0319(12) Uani 1 1 d . . . . .
H34 H 0.531970 0.876973 0.511717 0.038 Uiso 1 1 calc R U . . .
C26 C 0.0689(5) 0.4688(3) 0.32479(12) 0.0324(13) Uani 1 1 d . . . . .
H26 H 0.091769 0.421568 0.315576 0.039 Uiso 1 1 calc R U . . .
C25 C 0.1766(5) 0.5213(3) 0.33022(12) 0.0270(11) Uani 1 1 d . . . . .
H25 H 0.270809 0.509147 0.324619 0.032 Uiso 1 1 calc R U . . .
C8 C 0.6544(5) 0.7452(3) 0.36709(12) 0.0255(11) Uani 1 1 d . . . . .
C38 C -0.0996(5) 0.7281(3) 0.43773(12) 0.0273(11) Uani 1 1 d . . . . .
H38 H -0.164334 0.688349 0.434683 0.033 Uiso 1 1 calc R U . . .
C20 C 0.5973(5) 0.5726(3) 0.28817(12) 0.0284(11) Uani 1 1 d . . . . .
H20 H 0.679408 0.542973 0.290440 0.034 Uiso 1 1 calc R U . . .
C40 C -0.0486(5) 0.8552(3) 0.45608(12) 0.0287(12) Uani 1 1 d . . . . .
H40 H -0.078883 0.900767 0.465777 0.034 Uiso 1 1 calc R U . . .
C22 C 0.4282(5) 0.6381(3) 0.25296(12) 0.0306(12) Uani 1 1 d . . . . .
H22 H 0.396586 0.653028 0.231501 0.037 Uiso 1 1 calc R U . . .
C32 C 0.5778(5) 0.9492(3) 0.43708(13) 0.0310(12) Uani 1 1 d . . . . .
H32 H 0.624889 0.988604 0.425870 0.037 Uiso 1 1 calc R U . . .
C16 C 0.2151(5) 0.7543(3) 0.34630(13) 0.0253(10) Uani 1 1 d . . . . .
H16A H 0.224589 0.769350 0.322621 0.030 Uiso 1 1 calc R U . . .
H16B H 0.113756 0.753057 0.351918 0.030 Uiso 1 1 calc R U . . .
C39 C -0.1446(5) 0.7956(3) 0.45235(13) 0.0326(13) Uani 1 1 d . . . . .
H39 H -0.238977 0.800924 0.459668 0.039 Uiso 1 1 calc R U . . .
C23 C 0.3553(5) 0.6612(3) 0.28177(12) 0.0292(12) Uani 1 1 d . . . . .
H23 H 0.273456 0.691066 0.279399 0.035 Uiso 1 1 calc R U . . .
C2 C 0.5277(6) 0.5484(3) 0.42058(15) 0.0421(15) Uani 1 1 d . . . . .
H2 H 0.613200 0.534011 0.410163 0.050 Uiso 1 1 calc R U . . .
C3 C 0.5139(6) 0.5988(3) 0.44880(14) 0.0381(14) Uani 1 1 d . . . . .
H3 H 0.588058 0.623500 0.460198 0.046 Uiso 1 1 calc R U . . .
C17 C 0.2916(5) 0.8115(3) 0.36901(12) 0.0259(11) Uani 1 1 d . . . . .
H17A H 0.234636 0.857504 0.371019 0.031 Uiso 1 1 calc R U . . .
H17B H 0.383661 0.824921 0.359141 0.031 Uiso 1 1 calc R U . . .
C6 C 0.3894(6) 0.5241(3) 0.41122(13) 0.0361(13) Uani 1 1 d . . . . .
H6 H 0.367389 0.491465 0.393313 0.043 Uiso 1 1 calc R U . . .
C27 C -0.0726(6) 0.4851(3) 0.33280(13) 0.0374(14) Uani 1 1 d . . . . .
H27 H -0.144587 0.449436 0.328877 0.045 Uiso 1 1 calc R U . . .
C21 C 0.5493(5) 0.5924(3) 0.25620(13) 0.0313(12) Uani 1 1 d . . . . .
H21 H 0.597463 0.575390 0.236902 0.038 Uiso 1 1 calc R U . . .
C28 C -0.1046(6) 0.5552(3) 0.34671(12) 0.0401(14) Uani 1 1 d . . . . .
H28 H -0.198902 0.566709 0.352473 0.048 Uiso 1 1 calc R U . . .
C15 C 1.0951(6) 0.8984(3) 0.25937(13) 0.0457(14) Uani 1 1 d . . . . .
H15A H 1.009199 0.911497 0.247221 0.069 Uiso 1 1 calc R U . . .
H15B H 1.118389 0.845973 0.255170 0.069 Uiso 1 1 calc R U . . .
H15C H 1.172603 0.930110 0.251757 0.069 Uiso 1 1 calc R U . . .

loop_
_atom_site_aniso_label
_atom_site_aniso_U_11
_atom_site_aniso_U_22
_atom_site_aniso_U_33
_atom_site_aniso_U_23
_atom_site_aniso_U_13
_atom_site_aniso_U_12
Ru1 0.02119(17) 0.01917(16) 0.01879(16) 0.00163(18) 0.00072(16) 0.00183(16)
P1 0.0207(6) 0.0213(6) 0.0208(6) 0.0021(6) 0.0000(5) 0.0011(5)
P2 0.0248(6) 0.0183(6) 0.0226(7) 0.0011(5) 0.0026(5) 0.0017(5)
O1 0.035(2) 0.0338(19) 0.036(2) 0.0055(17) 0.0052(16) -0.0029(17)
C18 0.020(2) 0.017(2) 0.025(2) -0.002(2) 0.001(2) -0.005(2)
C30 0.022(3) 0.023(2) 0.025(3) -0.001(2) -0.0024(19) 0.001(2)
C36 0.027(3) 0.022(2) 0.017(2) 0.001(2) 0.0009(19) 0.004(2)
C7 0.028(3) 0.023(2) 0.025(3) 0.000(2) 0.001(2) 0.001(2)
C33 0.026(3) 0.029(3) 0.033(3) -0.009(2) 0.003(2) 0.002(2)
C37 0.030(3) 0.026(3) 0.026(3) 0.002(2) 0.003(2) 0.003(2)
C24 0.025(3) 0.028(3) 0.020(2) 0.008(2) -0.004(2) 0.000(2)
C12 0.024(2) 0.021(3) 0.030(3) 0.006(2) 0.004(2) 0.004(2)
C10 0.029(3) 0.028(3) 0.030(3) -0.003(2) -0.004(2) -0.007(2)
C19 0.025(3) 0.028(3) 0.026(3) 0.003(2) -0.003(2) -0.003(2)
C41 0.027(2) 0.025(2) 0.024(2) 0.000(2) 0.000(2) -0.001(3)
C13 0.025(3) 0.029(3) 0.029(3) 0.001(2) -0.004(2) -0.003(2)
C5 0.031(3) 0.026(3) 0.033(3) 0.010(2) -0.001(2) -0.004(2)
C4 0.051(4) 0.023(3) 0.025(3) 0.007(2) 0.007(2) -0.003(2)
C11 0.035(3) 0.029(3) 0.024(3) -0.001(2) 0.003(2) -0.003(2)
C31 0.028(3) 0.029(3) 0.031(3) 0.001(2) 0.000(2) 0.001(2)
C14 0.026(2) 0.032(3) 0.023(2) -0.001(2) -0.0016(19) 0.006(2)
C9 0.022(3) 0.025(2) 0.025(3) 0.002(2) 0.002(2) 0.004(2)
C35 0.029(3) 0.023(3) 0.030(3) 0.001(2) 0.004(2) -0.001(2)
C29 0.026(3) 0.042(3) 0.028(3) 0.006(3) -0.005(2) -0.002(2)
C34 0.033(3) 0.039(3) 0.023(3) -0.004(3) -0.002(2) 0.003(3)
C26 0.040(3) 0.031(3) 0.026(3) 0.011(2) -0.012(2) -0.009(2)
C25 0.031(3) 0.027(3) 0.023(3) 0.008(2) 0.000(2) -0.004(2)
C8 0.023(2) 0.025(3) 0.029(3) -0.004(2) -0.001(2) 0.002(2)
C38 0.026(3) 0.027(2) 0.029(3) 0.007(2) 0.000(2) -0.002(2)
C20 0.021(2) 0.032(3) 0.032(3) -0.004(2) 0.006(2) 0.002(2)
C40 0.034(3) 0.028(3) 0.024(3) 0.005(3) 0.004(2) 0.011(2)
C22 0.035(3) 0.041(3) 0.016(2) 0.003(2) 0.000(2) -0.008(3)
C32 0.030(3) 0.028(3) 0.035(3) -0.002(2) 0.005(2) 0.001(2)
C16 0.027(2) 0.024(2) 0.025(2) 0.003(2) 0.000(2) 0.003(2)
C39 0.029(3) 0.038(3) 0.031(3) 0.012(3) 0.005(2) 0.006(2)
C23 0.032(3) 0.029(3) 0.026(3) -0.001(2) -0.004(2) 0.001(2)
C2 0.040(3) 0.040(3) 0.045(4) 0.028(3) 0.016(3) 0.024(3)
C3 0.037(3) 0.045(3) 0.032(3) 0.021(3) -0.011(3) -0.004(3)
C17 0.031(3) 0.019(2) 0.027(3) 0.004(2) 0.002(2) 0.008(2)
C6 0.066(4) 0.013(2) 0.029(3) 0.000(2) 0.003(3) 0.001(3)
C27 0.041(3) 0.045(3) 0.026(3) 0.011(3) -0.010(2) -0.022(3)
C21 0.035(3) 0.037(3) 0.021(3) -0.010(2) 0.008(2) -0.005(2)
C28 0.025(3) 0.067(4) 0.028(3) 0.008(3) -0.002(2) -0.004(3)
C15 0.047(3) 0.054(4) 0.036(3) 0.006(3) 0.016(3) -0.013(3)

loop_
_atom_type_symbol
_atom_type_description
_atom_type_scat_dispersion_real
_atom_type_scat_dispersion_imag
_atom_type_scat_source
C C 0.0181 0.0091 'International Tables Vol C Tables 4.2.6.8 and 6.1.1.4'
H H 0.0000 0.0000 'International Tables Vol C Tables 4.2.6.8 and 6.1.1.4'
O O 0.0492 0.0322 'International Tables Vol C Tables 4.2.6.8 and 6.1.1.4'
P P 0.2955 0.4335 'International Tables Vol C Tables 4.2.6.8 and 6.1.1.4'
Ru Ru 0.0552 3.2960 'International Tables Vol C Tables 4.2.6.8 and 6.1.1.4'

loop_
_geom_angle_atom_site_label_1
_geom_angle_atom_site_label_2
_geom_angle_atom_site_label_3
_geom_angle
_geom_angle_site_symmetry_1
_geom_angle_site_symmetry_3
_geom_angle_publ_flag
P2 Ru1 P1 84.03(4) . . ?
P2 Ru1 C5 116.06(14) . . ?
C7 Ru1 P1 85.24(14) . . ?
C7 Ru1 P2 81.63(13) . . ?
C7 Ru1 C5 158.63(18) . . ?
C7 Ru1 C4 133.83(19) . . ?
C7 Ru1 C2 97.74(19) . . ?
C7 Ru1 C3 101.13(19) . . ?
C7 Ru1 C6 126.31(19) . . ?
C5 Ru1 P1 107.49(13) . . ?
C4 Ru1 P1 140.92(14) . . ?
C4 Ru1 P2 99.51(14) . . ?
C4 Ru1 C5 36.29(18) . . ?
C4 Ru1 C2 61.34(19) . . ?
C4 Ru1 C3 36.86(19) . . ?
C4 Ru1 C6 60.98(18) . . ?
C2 Ru1 P1 123.20(17) . . ?
C2 Ru1 P2 152.72(17) . . ?
C2 Ru1 C5 60.99(19) . . ?
C2 Ru1 C3 37.2(2) . . ?
C2 Ru1 C6 36.7(2) . . ?
C3 Ru1 P1 159.67(16) . . ?
C3 Ru1 P2 115.86(16) . . ?
C3 Ru1 C5 61.24(19) . . ?
C3 Ru1 C6 61.7(2) . . ?
C6 Ru1 P1 98.93(14) . . ?
C6 Ru1 P2 151.99(15) . . ?
C6 Ru1 C5 36.41(18) . . ?
C18 P1 Ru1 118.77(15) . . ?
C18 P1 C24 98.9(2) . . ?
C18 P1 C16 105.0(2) . . ?
C24 P1 Ru1 117.19(15) . . ?
C24 P1 C16 104.2(2) . . ?
C16 P1 Ru1 110.91(16) . . ?
C30 P2 Ru1 120.09(15) . . ?
C30 P2 C36 102.7(2) . . ?
C30 P2 C17 104.0(2) . . ?
C36 P2 Ru1 117.71(15) . . ?
C17 P2 Ru1 108.13(15) . . ?
C17 P2 C36 102.0(2) . . ?
C12 O1 C15 118.0(4) . . ?
C19 C18 P1 118.4(3) . . ?
C23 C18 P1 123.0(4) . . ?
C23 C18 C19 118.0(4) . . ?
C31 C30 P2 122.8(4) . . ?
C31 C30 C35 118.6(4) . . ?
C35 C30 P2 118.5(4) . . ?
C37 C36 P2 118.5(4) . . ?
C37 C36 C41 118.4(4) . . ?
C41 C36 P2 122.8(4) . . ?
C8 C7 Ru1 174.8(4) . . ?
C34 C33 H33 120.5 . . ?
C32 C33 H33 120.5 . . ?
C32 C33 C34 119.0(5) . . ?
C36 C37 H37 119.5 . . ?
C38 C37 C36 121.0(5) . . ?
C38 C37 H37 119.5 . . ?
C29 C24 P1 123.3(4) . . ?
C29 C24 C25 118.1(4) . . ?
C25 C24 P1 118.4(3) . . ?
O1 C12 C13 115.8(4) . . ?
O1 C12 C11 124.5(4) . . ?
C11 C12 C13 119.7(4) . . ?
C11 C10 H10 118.9 . . ?
C9 C10 H10 118.9 . . ?
C9 C10 C11 122.1(5) . . ?
C18 C19 H19 119.7 . . ?
C20 C19 C18 120.7(5) . . ?
C20 C19 H19 119.7 . . ?
C36 C41 H41 119.7 . . ?
C40 C41 C36 120.6(5) . . ?
C40 C41 H41 119.7 . . ?
C12 C13 H13 119.8 . . ?
C14 C13 C12 120.5(5) . . ?
C14 C13 H13 119.8 . . ?
Ru1 C5 H5 123.8 . . ?
C4 C5 Ru1 70.8(3) . . ?
C4 C5 H5 126.0 . . ?
C4 C5 C6 108.0(5) . . ?
C6 C5 Ru1 71.0(3) . . ?
C6 C5 H5 126.0 . . ?
Ru1 C4 H4 121.5 . . ?
C5 C4 Ru1 72.9(3) . . ?
C5 C4 H4 125.5 . . ?
C5 C4 C3 109.1(5) . . ?
C3 C4 Ru1 71.8(3) . . ?
C3 C4 H4 125.5 . . ?
C12 C11 C10 119.2(5) . . ?
C12 C11 H11 120.4 . . ?
C10 C11 H11 120.4 . . ?
C30 C31 H31 119.8 . . ?
C30 C31 C32 120.4(5) . . ?
C32 C31 H31 119.8 . . ?
C13 C14 H14 119.2 . . ?
C13 C14 C9 121.6(4) . . ?
C9 C14 H14 119.2 . . ?
C10 C9 C14 116.9(4) . . ?
C10 C9 C8 120.9(4) . . ?
C14 C9 C8 122.2(4) . . ?
C30 C35 H35 119.6 . . ?
C30 C35 C34 120.9(5) . . ?
C34 C35 H35 119.6 . . ?
C24 C29 H29 119.6 . . ?
C28 C29 C24 120.7(5) . . ?
C28 C29 H29 119.6 . . ?
C33 C34 C35 119.9(5) . . ?
C33 C34 H34 120.1 . . ?
C35 C34 H34 120.1 . . ?
C25 C26 H26 119.3 . . ?
C25 C26 C27 121.3(5) . . ?
C27 C26 H26 119.3 . . ?
C24 C25 H25 119.8 . . ?
C26 C25 C24 120.5(5) . . ?
C26 C25 H25 119.8 . . ?
C7 C8 C9 177.0(5) . . ?
C37 C38 H38 120.0 . . ?
C39 C38 C37 119.9(5) . . ?
C39 C38 H38 120.0 . . ?
C19 C20 H20 119.8 . . ?
C21 C20 C19 120.5(5) . . ?
C21 C20 H20 119.8 . . ?
C41 C40 H40 119.9 . . ?
C39 C40 C41 120.2(5) . . ?
C39 C40 H40 119.9 . . ?
C23 C22 H22 120.2 . . ?
C23 C22 C21 119.7(5) . . ?
C21 C22 H22 120.2 . . ?
C33 C32 C31 121.3(5) . . ?
C33 C32 H32 119.4 . . ?
C31 C32 H32 119.4 . . ?
P1 C16 H16A 109.8 . . ?
P1 C16 H16B 109.8 . . ?
H16A C16 H16B 108.2 . . ?
C17 C16 P1 109.6(3) . . ?
C17 C16 H16A 109.8 . . ?
C17 C16 H16B 109.8 . . ?
C38 C39 C40 119.8(5) . . ?
C38 C39 H39 120.1 . . ?
C40 C39 H39 120.1 . . ?
C18 C23 H23 119.2 . . ?
C22 C23 C18 121.6(5) . . ?
C22 C23 H23 119.2 . . ?
Ru1 C2 H2 122.4 . . ?
C3 C2 Ru1 71.5(3) . . ?
C3 C2 H2 126.0 . . ?
C6 C2 Ru1 71.8(3) . . ?
C6 C2 H2 126.0 . . ?
C6 C2 C3 108.0(5) . . ?
Ru1 C3 H3 122.4 . . ?
C4 C3 Ru1 71.3(3) . . ?
C4 C3 C2 106.7(5) . . ?
C4 C3 H3 126.6 . . ?
C2 C3 Ru1 71.3(3) . . ?
C2 C3 H3 126.6 . . ?
P2 C17 H17A 109.9 . . ?
P2 C17 H17B 109.9 . . ?
C16 C17 P2 108.7(3) . . ?
C16 C17 H17A 109.9 . . ?
C16 C17 H17B 109.9 . . ?
H17A C17 H17B 108.3 . . ?
Ru1 C6 H6 121.8 . . ?
C5 C6 Ru1 72.5(3) . . ?
C5 C6 C2 108.2(5) . . ?
C5 C6 H6 125.9 . . ?
C2 C6 Ru1 71.5(3) . . ?
C2 C6 H6 125.9 . . ?
C26 C27 H27 120.7 . . ?
C28 C27 C26 118.6(5) . . ?
C28 C27 H27 120.7 . . ?
C20 C21 C22 119.5(5) . . ?
C20 C21 H21 120.2 . . ?
C22 C21 H21 120.2 . . ?
C29 C28 H28 119.6 . . ?
C27 C28 C29 120.7(5) . . ?
C27 C28 H28 119.6 . . ?
O1 C15 H15A 109.5 . . ?
O1 C15 H15B 109.5 . . ?
O1 C15 H15C 109.5 . . ?
H15A C15 H15B 109.5 . . ?
H15A C15 H15C 109.5 . . ?
H15B C15 H15C 109.5 . . ?

loop_
_geom_bond_atom_site_label_1
_geom_bond_atom_site_label_2
_geom_bond_distance
_geom_bond_site_symmetry_2
_geom_bond_publ_flag
Ru1 P1 2.2599(12) . ?
Ru1 P2 2.2461(12) . ?
Ru1 C7 2.023(5) . ?
Ru1 C5 2.254(5) . ?
Ru1 C4 2.226(5) . ?
Ru1 C2 2.231(5) . ?
Ru1 C3 2.232(5) . ?
Ru1 C6 2.235(4) . ?
P1 C18 1.833(4) . ?
P1 C24 1.840(5) . ?
P1 C16 1.852(5) . ?
P2 C30 1.835(5) . ?
P2 C36 1.839(5) . ?
P2 C17 1.838(5) . ?
O1 C12 1.378(5) . ?
O1 C15 1.415(6) . ?
C18 C19 1.396(6) . ?
C18 C23 1.384(6) . ?
C30 C31 1.377(6) . ?
C30 C35 1.392(6) . ?
C36 C37 1.390(6) . ?
C36 C41 1.396(6) . ?
C7 C8 1.203(6) . ?
C33 H33 0.9300 . ?
C33 C34 1.385(7) . ?
C33 C32 1.375(7) . ?
C37 H37 0.9300 . ?
C37 C38 1.390(6) . ?
C24 C29 1.393(7) . ?
C24 C25 1.398(7) . ?
C12 C13 1.390(7) . ?
C12 C11 1.382(7) . ?
C10 H10 0.9300 . ?
C10 C11 1.392(7) . ?
C10 C9 1.393(6) . ?
C19 H19 0.9300 . ?
C19 C20 1.382(6) . ?
C41 H41 0.9300 . ?
C41 C40 1.388(6) . ?
C13 H13 0.9300 . ?
C13 C14 1.370(7) . ?
C5 H5 0.9300 . ?
C5 C4 1.396(7) . ?
C5 C6 1.403(7) . ?
C4 H4 0.9300 . ?
C4 C3 1.410(7) . ?
C11 H11 0.9300 . ?
C31 H31 0.9300 . ?
C31 C32 1.385(7) . ?
C14 H14 0.9300 . ?
C14 C9 1.400(7) . ?
C9 C8 1.444(6) . ?
C35 H35 0.9300 . ?
C35 C34 1.392(7) . ?
C29 H29 0.9300 . ?
C29 C28 1.392(7) . ?
C34 H34 0.9300 . ?
C26 H26 0.9300 . ?
C26 C25 1.380(6) . ?
C26 C27 1.386(7) . ?
C25 H25 0.9300 . ?
C38 H38 0.9300 . ?
C38 C39 1.382(7) . ?
C20 H20 0.9300 . ?
C20 C21 1.377(7) . ?
C40 H40 0.9300 . ?
C40 C39 1.385(7) . ?
C22 H22 0.9300 . ?
C22 C23 1.380(7) . ?
C22 C21 1.390(7) . ?
C32 H32 0.9300 . ?
C16 H16A 0.9700 . ?
C16 H16B 0.9700 . ?
C16 C17 1.521(6) . ?
C39 H39 0.9300 . ?
C23 H23 0.9300 . ?
C2 H2 0.9300 . ?
C2 C3 1.424(8) . ?
C2 C6 1.407(8) . ?
C3 H3 0.9300 . ?
C17 H17A 0.9700 . ?
C17 H17B 0.9700 . ?
C6 H6 0.9300 . ?
C27 H27 0.9300 . ?
C27 C28 1.380(8) . ?
C21 H21 0.9300 . ?
C28 H28 0.9300 . ?
C15 H15A 0.9600 . ?
C15 H15B 0.9600 . ?
C15 H15C 0.9600 . ?

loop_
_geom_torsion_atom_site_label_1
_geom_torsion_atom_site_label_2
_geom_torsion_atom_site_label_3
_geom_torsion_atom_site_label_4
_geom_torsion
_geom_torsion_site_symmetry_1
_geom_torsion_site_symmetry_2
_geom_torsion_site_symmetry_3
_geom_torsion_site_symmetry_4
_geom_torsion_publ_flag
Ru1 P1 C18 C19 24.0(4) . . . . ?
Ru1 P1 C18 C23 -165.0(3) . . . . ?
Ru1 P1 C24 C29 88.7(4) . . . . ?
Ru1 P1 C24 C25 -88.2(4) . . . . ?
Ru1 P1 C16 C17 23.4(4) . . . . ?
Ru1 P2 C30 C31 106.7(4) . . . . ?
Ru1 P2 C30 C35 -70.7(4) . . . . ?
Ru1 P2 C36 C37 -25.0(4) . . . . ?
Ru1 P2 C36 C41 160.8(3) . . . . ?
Ru1 P2 C17 C16 46.1(3) . . . . ?
Ru1 C5 C4 C3 -63.1(4) . . . . ?
Ru1 C5 C6 C2 63.0(3) . . . . ?
Ru1 C4 C3 C2 -63.0(3) . . . . ?
Ru1 C2 C3 C4 63.0(3) . . . . ?
Ru1 C2 C6 C5 -63.7(3) . . . . ?
P1 C18 C19 C20 170.9(4) . . . . ?
P1 C18 C23 C22 -170.9(4) . . . . ?
P1 C24 C29 C28 -176.8(4) . . . . ?
P1 C24 C25 C26 177.2(4) . . . . ?
P1 C16 C17 P2 -43.0(4) . . . . ?
P2 C30 C31 C32 -177.7(4) . . . . ?
P2 C30 C35 C34 179.0(4) . . . . ?
P2 C36 C37 C38 -171.7(4) . . . . ?
P2 C36 C41 C40 172.6(4) . . . . ?
O1 C12 C13 C14 -175.2(4) . . . . ?
O1 C12 C11 C10 175.7(4) . . . . ?
C18 P1 C24 C29 -142.4(4) . . . . ?
C18 P1 C24 C25 40.7(4) . . . . ?
C18 P1 C16 C17 -106.1(3) . . . . ?
C18 C19 C20 C21 -0.2(7) . . . . ?
C30 P2 C36 C37 -159.3(4) . . . . ?
C30 P2 C36 C41 26.5(4) . . . . ?
C30 P2 C17 C16 174.9(3) . . . . ?
C30 C31 C32 C33 -0.9(7) . . . . ?
C30 C35 C34 C33 -1.6(7) . . . . ?
C36 P2 C30 C31 -120.3(4) . . . . ?
C36 P2 C30 C35 62.2(4) . . . . ?
C36 P2 C17 C16 -78.6(3) . . . . ?
C36 C37 C38 C39 -2.7(7) . . . . ?
C36 C41 C40 C39 0.5(7) . . . . ?
C37 C36 C41 C40 -1.6(7) . . . . ?
C37 C38 C39 C40 1.5(7) . . . . ?
C24 P1 C18 C19 -103.9(4) . . . . ?
C24 P1 C18 C23 67.1(4) . . . . ?
C24 P1 C16 C17 150.4(3) . . . . ?
C24 C29 C28 C27 -0.5(8) . . . . ?
C12 C13 C14 C9 -1.3(7) . . . . ?
C19 C18 C23 C22 0.1(7) . . . . ?
C19 C20 C21 C22 1.4(7) . . . . ?
C41 C36 C37 C38 2.8(7) . . . . ?
C41 C40 C39 C38 -0.4(7) . . . . ?
C13 C12 C11 C10 -2.2(7) . . . . ?
C13 C14 C9 C10 -0.8(7) . . . . ?
C13 C14 C9 C8 179.3(4) . . . . ?
C5 C4 C3 Ru1 63.8(4) . . . . ?
C5 C4 C3 C2 0.9(6) . . . . ?
C4 C5 C6 Ru1 -61.5(3) . . . . ?
C4 C5 C6 C2 1.5(5) . . . . ?
C11 C12 C13 C14 2.8(7) . . . . ?
C11 C10 C9 C14 1.5(7) . . . . ?
C11 C10 C9 C8 -178.7(4) . . . . ?
C31 C30 C35 C34 1.5(7) . . . . ?
C9 C10 C11 C12 0.0(7) . . . . ?
C35 C30 C31 C32 -0.2(7) . . . . ?
C29 C24 C25 C26 0.2(7) . . . . ?
C34 C33 C32 C31 0.8(7) . . . . ?
C26 C27 C28 C29 0.8(8) . . . . ?
C25 C24 C29 C28 0.1(7) . . . . ?
C25 C26 C27 C28 -0.5(8) . . . . ?
C32 C33 C34 C35 0.4(7) . . . . ?
C16 P1 C18 C19 148.7(4) . . . . ?
C16 P1 C18 C23 -40.3(4) . . . . ?
C16 P1 C24 C29 -34.3(5) . . . . ?
C16 P1 C24 C25 148.8(4) . . . . ?
C23 C18 C19 C20 -0.5(7) . . . . ?
C23 C22 C21 C20 -1.8(7) . . . . ?
C3 C2 C6 Ru1 62.7(4) . . . . ?
C3 C2 C6 C5 -1.0(6) . . . . ?
C17 P2 C30 C31 -14.3(4) . . . . ?
C17 P2 C30 C35 168.2(4) . . . . ?
C17 P2 C36 C37 93.1(4) . . . . ?
C17 P2 C36 C41 -81.1(4) . . . . ?
C6 C5 C4 Ru1 61.7(3) . . . . ?
C6 C5 C4 C3 -1.5(6) . . . . ?
C6 C2 C3 Ru1 -62.9(3) . . . . ?
C6 C2 C3 C4 0.1(6) . . . . ?
C27 C26 C25 C24 0.1(7) . . . . ?
C21 C22 C23 C18 1.1(7) . . . . ?
C15 O1 C12 C13 -175.6(4) . . . . ?
C15 O1 C12 C11 6.5(7) . . . . ?
